data_1511236
loop_
_publ_author_name
'Kiessling, R.'

_publ_section_title
;
 The borides of manganese
;
_journal_name_full 'Acta Chemica Scandinavica (1-27,1973-42,1988)'
_journal_page_first 146
_journal_page_last 159
_journal_paper_doi 10.3891/acta.chem.scand.04-0146
_journal_volume 4
_journal_year 1950
_chemical_formula_sum 'B Mn'
_chemical_name_systematic 'Mn B'
_space_group_IT_number 62
_symmetry_space_group_name_Hall '-P 2ac 2n'
_symmetry_space_group_name_H-M 'P n m a'
_cell_angle_alpha 90
_cell_angle_beta 90
_cell_angle_gamma 90
_cell_formula_units_Z 4
_cell_length_a 5.56
_cell_length_b 2.977
_cell_length_c 4.145
_cell_volume 68.609
_citation_journal_id_ASTM ACSAA4
_cod_data_source_file boron0-1_354.cif
_cod_data_source_block B1Mn1
_cod_original_cell_volume 68.60854
_cod_original_formula_sum 'B1 Mn1'
_cod_database_code 1511236

loop_
_symmetry_equiv_pos_as_xyz
x,y,z
-x+1/2,-y,z+1/2
x+1/2,-y+1/2,-z+1/2
-x,y+1/2,-z
-x,-y,-z
x-1/2,y,-z-1/2
-x-1/2,y-1/2,z-1/2
x,-y-1/2,z

loop_
_atom_site_label
_atom_site_type_symbol
_atom_site_fract_x
_atom_site_fract_y
_atom_site_fract_z
_atom_site_occupancy
_atom_site_U_iso_or_equiv
B1 B-3 0.031 0.25 0.614 1 0.0
Mn1 Mn+3 0.18 0.25 0.125 1 0.0
